data_7248380
loop_
_publ_author_name
'Grahlow, Fabian'
'Strau&#xdf;, Fabian'
'Scheele, Marcus'
'Str&#xf6;bele, Markus'
'Carta, Alberto'
'Weber, Sophie F.'
'Kroeker, Scott'
'Romao, Carl P.'
'Meyer, H-J&#xfc;rgen'

_publ_section_title
;
 Electronic structure and transport in the potential Luttinger liquids
 CsNb<sub>3</sub>Br<sub>7</sub>S and RbNb<sub>3</sub>Br<sub>7</sub>S.
;
_journal_issue 15
_journal_name_full 'Physical chemistry chemical physics : PCCP'
_journal_page_first 11789
_journal_page_last 11797
_journal_paper_doi 10.1039/d4cp00293h
_journal_volume 26
_journal_year 2024
_chemical_formula_moiety 'Br7 Nb3 Rb S'
_chemical_formula_sum 'Br7 Nb3 Rb S'
_chemical_formula_weight 955.63
_space_group_crystal_system orthorhombic
_space_group_IT_number 26
_space_group_name_Hall 'P 2c -2'
_space_group_name_H-M_alt 'P m c 21'
_atom_sites_solution_primary dual
_audit_creation_date 2020-12-06
_audit_creation_method
;
Olex2 1.3-ac4
(compiled 2020.03.28 svn.rd84adfe8 for Rigaku Oxford Diffraction, GUI svn.r6032)
;
_audit_update_record
;
2020-12-07 deposited with the CCDC.	2024-03-26 downloaded from the CCDC.
;
_cell_angle_alpha 90
_cell_angle_beta 90
_cell_angle_gamma 90
_cell_formula_units_Z 4
_cell_length_a 7.0218(7)
_cell_length_b 9.8353(15)
_cell_length_c 18.445(3)
_cell_measurement_reflns_used 2080
_cell_measurement_temperature 100.00(14)
_cell_measurement_theta_max 25.9850
_cell_measurement_theta_min 4.4230
_cell_volume 1273.8(3)
_computing_cell_refinement 'CrysAlisPro 1.171.41.90a (Rigaku OD, 2020)'
_computing_data_collection 'CrysAlisPro 1.171.41.90a (Rigaku OD, 2020)'
_computing_data_reduction 'CrysAlisPro 1.171.41.90a (Rigaku OD, 2020)'
_computing_molecular_graphics 'Olex2 1.3-ac4 (Dolomanov et al., 2009)'
_computing_publication_material 'Olex2 1.3-ac4 (Dolomanov et al., 2009)'
_computing_structure_refinement 'SHELXL 2018/3 (Sheldrick, 2015)'
_computing_structure_solution 'SHELXT 2018/2 (Sheldrick, 2018)'
_diffrn_ambient_environment N~2~
_diffrn_ambient_temperature 100.00(14)
_diffrn_detector 'Hybrid Pixel Array Detector'
_diffrn_detector_area_resol_mean 10.0000
_diffrn_detector_type HyPix
_diffrn_measured_fraction_theta_full 0.994
_diffrn_measured_fraction_theta_max 0.994
_diffrn_measurement_details
;
List of Runs (angles in degrees, time in seconds):

  # Type    Start    End  Width  t~exp~   \w     \q     \k     \f   Frames
#--------------------------------------------------------------------------
  1  \w    -60.00   4.05   0.15   61.00    --   -7.20 -57.00-120.00  427
  2  \w    -60.00   4.05   0.15   61.00    --   -7.20 -57.00  30.00  427
  3  \w    -21.00  30.00   0.15   61.00    --    9.31 -77.00 -30.00  340
  4  \w      0.00  85.05   0.15   61.00    --    9.31  37.00-150.00  567
  5  \w     -4.00  41.00   0.15   61.00    --    9.31 -99.00 150.00  300
  6  \w    -16.00  69.05   0.15   61.00    --   -7.20  37.00-180.00  567
  7  \w     -4.00  41.00   0.15   61.00    --    9.31 -99.00-150.00  300
  8  \w    -68.00   4.00   0.15   61.00    --    9.31 -19.00   0.00  480
  9  \w    -66.00   1.05   0.15   61.00    --    9.31 -37.00 -90.00  447
 10  \w    -21.00  30.00   0.15   61.00    --    9.31 -77.00  60.00  340
;
_diffrn_measurement_device 'four-circle diffractometer'
_diffrn_measurement_device_type 'XtaLAB Synergy, Dualflex, HyPix'
_diffrn_measurement_method '\w scans'
_diffrn_orient_matrix_type 'CrysAlisPro convention (1999,Acta A55,543-557)'
_diffrn_orient_matrix_UB_11 -0.0055377000
_diffrn_orient_matrix_UB_12 -0.0190515000
_diffrn_orient_matrix_UB_13 0.0626069000
_diffrn_orient_matrix_UB_21 -0.0194899000
_diffrn_orient_matrix_UB_22 -0.0325781000
_diffrn_orient_matrix_UB_23 -0.0355309000
_diffrn_orient_matrix_UB_31 0.0989691000
_diffrn_orient_matrix_UB_32 -0.0074545000
_diffrn_orient_matrix_UB_33 -0.0036954000
_diffrn_radiation_monochromator mirror
_diffrn_radiation_probe x-ray
_diffrn_radiation_type 'Mo K\a'
_diffrn_radiation_wavelength 0.71073
_diffrn_reflns_av_R_equivalents 0.0647
_diffrn_reflns_av_unetI/netI 0.0485
_diffrn_reflns_Laue_measured_fraction_full 0.994
_diffrn_reflns_Laue_measured_fraction_max 0.994
_diffrn_reflns_limit_h_max 8
_diffrn_reflns_limit_h_min -8
_diffrn_reflns_limit_k_max 12
_diffrn_reflns_limit_k_min -12
_diffrn_reflns_limit_l_max 22
_diffrn_reflns_limit_l_min -22
_diffrn_reflns_number 19173
_diffrn_reflns_point_group_measured_fraction_full 0.992
_diffrn_reflns_point_group_measured_fraction_max 0.992
_diffrn_reflns_theta_full 25.242
_diffrn_reflns_theta_max 26.053
_diffrn_reflns_theta_min 3.565
_diffrn_source 'micro-focus sealed X-ray tube'
_diffrn_source_type 'PhotonJet (Mo) X-ray Source'
_exptl_absorpt_coefficient_mu 28.519
_exptl_absorpt_correction_T_max 1.000
_exptl_absorpt_correction_T_min 0.122
_exptl_absorpt_correction_type gaussian
_exptl_absorpt_process_details
;
CrysAlisPro 1.171.41.90a (Rigaku Oxford Diffraction, 2020)
Numerical absorption correction based on gaussian integration over
a multifaceted crystal model
Empirical absorption correction using spherical harmonics,
implemented in SCALE3 ABSPACK scaling algorithm.
;
_exptl_crystal_colour black
_exptl_crystal_colour_primary black
_exptl_crystal_density_diffrn 4.983
_exptl_crystal_description needle
_exptl_crystal_F_000 1684
_exptl_crystal_size_max 0.921
_exptl_crystal_size_mid 0.015
_exptl_crystal_size_min 0.011
_refine_diff_density_max 2.591
_refine_diff_density_min -2.215
_refine_diff_density_rms 0.468
_refine_ls_abs_structure_details
;
 Refined as an inversion twin.
;
_refine_ls_abs_structure_Flack 0.50(3)
_refine_ls_extinction_method none
_refine_ls_goodness_of_fit_ref 1.006
_refine_ls_hydrogen_treatment undef
_refine_ls_matrix_type full
_refine_ls_number_parameters 128
_refine_ls_number_reflns 2718
_refine_ls_number_restraints 13
_refine_ls_restrained_S_all 1.005
_refine_ls_R_factor_all 0.0587
_refine_ls_R_factor_gt 0.0540
_refine_ls_shift/su_max 0.000
_refine_ls_shift/su_mean 0.000
_refine_ls_structure_factor_coef Fsqd
_refine_ls_weighting_details 'w=1/[\s^2^(Fo^2^)+(0.0752P)^2^+42.3816P] where P=(Fo^2^+2Fc^2^)/3'
_refine_ls_weighting_scheme calc
_refine_ls_wR_factor_gt 0.1228
_refine_ls_wR_factor_ref 0.1260
_reflns_Friedel_coverage 0.930
_reflns_Friedel_fraction_full 0.989
_reflns_Friedel_fraction_max 0.989
_reflns_number_gt 2517
_reflns_number_total 2718
_reflns_threshold_expression 'I > 2\s(I)'
_cod_data_source_file d4cp00293h2.cif
_cod_data_source_block rb16
_cod_depositor_comments 'Adding full bibliography for 7248379--7248380.cif.'
_cod_original_cell_volume 1273.9(3)
_cod_database_code 7248380
_shelx_shelxl_version_number 2018/3
_chemical_oxdiff_formula 'Rb1 Nb3 Br7 S1'
_shelx_space_group_comment
;
The symmetry employed for this shelxl refinement is uniquely defined
by the following loop, which should always be used as a source of
symmetry information in preference to the above space-group names.
They are only intended as comments.
;
_shelx_estimated_absorpt_t_max 0.744
_shelx_estimated_absorpt_t_min 0.015
_reflns_odcompleteness_completeness 97.01
_reflns_odcompleteness_iscentric 1
_reflns_odcompleteness_theta 26.32
_olex2_refinement_description
;
1. Twinned data refinement
 Scales: 0.50(3)
 0.50(3)
2. Uiso/Uaniso restraints and constraints
Uanis(S1) \\sim Ueq, Uanis(S2) \\sim Ueq: with sigma of 0.001 and sigma for
terminal atoms of 0.002
;
_olex2_submission_special_instructions 'No special instructions were received'
_oxdiff_exptl_absorpt_empirical_details
;
Empirical correction (ABSPACK) includes:
- Absorption correction using spherical harmonics
- Frame scaling
;
_oxdiff_exptl_absorpt_empirical_full_max 1.810
_oxdiff_exptl_absorpt_empirical_full_min 0.425

loop_
_space_group_symop_operation_xyz
'x, y, z'
'-x, -y, z+1/2'
'x, -y, z+1/2'
'-x, y, z'

loop_
_atom_site_label
_atom_site_type_symbol
_atom_site_fract_x
_atom_site_fract_y
_atom_site_fract_z
_atom_site_U_iso_or_equiv
_atom_site_adp_type
_atom_site_occupancy
_atom_site_site_symmetry_order
_atom_site_calc_flag
_atom_site_refinement_flags_posn
_atom_site_refinement_flags_adp
_atom_site_refinement_flags_occupancy
_atom_site_disorder_assembly
_atom_site_disorder_group
Rb1 Rb 1.500000 1.0737(3) 0.66723(19) 0.0174(7) Uani 1 2 d S T P . .
Rb2 Rb 1.000000 1.1113(4) 0.35284(16) 0.0134(7) Uani 1 2 d S T P . .
Nb1 Nb 1.2002(3) 0.55592(18) 0.57775(10) 0.0061(4) Uani 1 1 d . . . . .
Nb2 Nb 1.000000 0.8123(3) 0.58760(15) 0.0072(6) Uani 1 2 d S T P . .
Nb3 Nb 0.2945(3) 0.57116(19) 0.41363(10) 0.0053(4) Uani 1 1 d . . . . .
Nb4 Nb 0.500000 0.8272(3) 0.41760(14) 0.0032(5) Uani 1 2 d S T P . .
Br1 Br 1.2514(3) 0.7309(2) 0.68066(12) 0.0082(5) Uani 1 1 d . . . . .
Br2 Br 1.000000 0.4069(4) 0.6630(2) 0.0156(7) Uani 1 2 d S T P . .
Br3 Br 1.500000 0.4298(4) 0.6498(2) 0.0220(9) Uani 1 2 d S T P . .
Br4 Br 0.2482(4) 0.3449(2) 0.49149(12) 0.0110(4) Uani 1 1 d . . . . .
Br5 Br 0.7499(4) 0.9550(2) 0.50932(12) 0.0134(5) Uani 1 1 d . . . . .
Br6 Br 1.000000 1.0380(3) 0.67200(16) 0.0063(6) Uani 1 2 d S T P . .
Br7 Br 0.2464(3) 0.7587(2) 0.32379(13) 0.0119(5) Uani 1 1 d . . . . .
Br8 Br 0.500000 0.4306(4) 0.3251(2) 0.0260(9) Uani 1 2 d S T P . .
Br9 Br 0.000000 0.4532(4) 0.3401(2) 0.0181(8) Uani 1 2 d S T P . .
Br10 Br 0.500000 1.0675(5) 0.3514(3) 0.0362(11) Uani 1 2 d S T P . .
S1 S 1.000000 0.6624(8) 0.4898(4) 0.0072(15) Uani 1 2 d S TU P . .
S2 S 0.500000 0.6494(9) 0.5150(5) 0.0129(16) Uani 1 2 d S TU P . .

loop_
_atom_site_aniso_label
_atom_site_aniso_U_11
_atom_site_aniso_U_22
_atom_site_aniso_U_33
_atom_site_aniso_U_23
_atom_site_aniso_U_13
_atom_site_aniso_U_12
Rb1 0.0158(18) 0.0149(15) 0.0217(18) 0.0025(13) 0.000 0.000
Rb2 0.0146(17) 0.0205(16) 0.0052(14) 0.0062(12) 0.000 0.000
Nb1 0.0042(10) 0.0061(8) 0.0079(9) 0.0002(7) -0.0002(7) -0.0008(7)
Nb2 0.0072(15) 0.0096(13) 0.0048(12) 0.0029(10) 0.000 0.000
Nb3 0.0017(9) 0.0071(8) 0.0070(8) -0.0002(7) -0.0007(7) 0.0000(7)
Nb4 0.0023(13) 0.0041(12) 0.0033(11) -0.0015(10) 0.000 0.000
Br1 0.0082(12) 0.0076(9) 0.0088(9) -0.0002(8) -0.0037(8) 0.0029(8)
Br2 0.0046(17) 0.0186(16) 0.0236(19) 0.0021(13) 0.000 0.000
Br3 0.031(2) 0.0172(17) 0.0175(18) 0.0038(14) 0.000 0.000
Br4 0.0112(9) 0.0119(9) 0.0099(10) -0.0011(9) -0.0050(8) 0.0013(10)
Br5 0.0157(10) 0.0129(9) 0.0116(11) -0.0022(8) 0.0019(11) 0.0032(10)
Br6 0.0053(14) 0.0071(13) 0.0064(13) 0.0004(11) 0.000 0.000
Br7 0.0070(12) 0.0156(11) 0.0132(10) 0.0000(8) -0.0007(9) 0.0032(9)
Br8 0.019(2) 0.026(2) 0.034(2) -0.0082(17) 0.000 0.000
Br9 0.013(2) 0.0185(16) 0.0228(18) -0.0033(14) 0.000 0.000
Br10 0.022(2) 0.030(2) 0.056(3) 0.014(2) 0.000 0.000
S1 0.0076(19) 0.0077(18) 0.0064(18) -0.0001(13) 0.000 0.000
S2 0.012(2) 0.014(2) 0.013(2) -0.0011(13) 0.000 0.000

loop_
_atom_type_symbol
_atom_type_description
_atom_type_scat_dispersion_real
_atom_type_scat_dispersion_imag
_atom_type_scat_source
Br Br -0.2901 2.4595 'International Tables Vol C Tables 4.2.6.8 and 6.1.1.4'
Nb Nb -2.0727 0.6215 'International Tables Vol C Tables 4.2.6.8 and 6.1.1.4'
Rb Rb -0.9393 2.9676 'International Tables Vol C Tables 4.2.6.8 and 6.1.1.4'
S S 0.1246 0.1234 'International Tables Vol C Tables 4.2.6.8 and 6.1.1.4'

loop_
_exptl_crystal_face_index_h
_exptl_crystal_face_index_k
_exptl_crystal_face_index_l
_exptl_crystal_face_perp_dist
0 -12 -12 0.0066
0 11 12 0.0085
-10 3 -1 0.4245
0 25 -3 0.0067
0 10 -13 0.0103
0 14 12 0.0048
0 17 -10 0.0094
0 -17 10 0.0010

loop_
_geom_angle_atom_site_label_1
_geom_angle_atom_site_label_2
_geom_angle_atom_site_label_3
_geom_angle
_geom_angle_site_symmetry_1
_geom_angle_site_symmetry_3
_geom_angle_publ_flag
Rb2 Rb1 Rb2 84.33(8) 2_875 2_775 ?
Br1 Rb1 Rb2 87.54(8) . 2_875 ?
Br1 Rb1 Rb2 48.78(6) 4_855 2_875 ?
Br1 Rb1 Rb2 48.78(6) . 2_775 ?
Br1 Rb1 Rb2 87.54(8) 4_855 2_775 ?
Br1 Rb1 Br1 54.63(8) . 4_855 ?
Br3 Rb1 Rb2 113.97(8) 1_565 2_875 ?
Br3 Rb1 Rb2 113.97(8) 1_565 2_775 ?
Br3 Rb1 Br1 152.67(4) 1_565 . ?
Br3 Rb1 Br1 152.67(4) 1_565 4_855 ?
Br3 Rb1 Br5 104.45(11) 1_565 1_655 ?
Br3 Rb1 Br5 104.45(11) 1_565 4_755 ?
Br3 Rb1 Br6 95.82(7) 1_565 1_655 ?
Br3 Rb1 Br6 95.82(7) 1_565 . ?
Br3 Rb1 Br7 68.58(9) 1_565 3_675 ?
Br3 Rb1 Br7 68.58(9) 1_565 2_775 ?
Br3 Rb1 Br10 117.49(13) 1_565 2_775 ?
Br5 Rb1 Rb2 138.15(9) 4_755 2_875 ?
Br5 Rb1 Rb2 138.15(9) 1_655 2_775 ?
Br5 Rb1 Rb2 95.14(6) 4_755 2_775 ?
Br5 Rb1 Rb2 95.14(6) 1_655 2_875 ?
Br5 Rb1 Br1 62.68(7) 1_655 4_855 ?
Br5 Rb1 Br1 89.37(9) 4_755 4_855 ?
Br5 Rb1 Br1 89.36(9) 1_655 . ?
Br5 Rb1 Br1 62.68(7) 4_755 . ?
Br5 Rb1 Br5 58.43(11) 4_755 1_655 ?
Br5 Rb1 Br7 173.02(12) 1_655 3_675 ?
Br5 Rb1 Br7 173.02(12) 4_755 2_775 ?
Br5 Rb1 Br7 122.12(6) 4_755 3_675 ?
Br5 Rb1 Br7 122.12(6) 1_655 2_775 ?
Br5 Rb1 Br10 128.81(10) 1_655 2_775 ?
Br5 Rb1 Br10 128.81(10) 4_755 2_775 ?
Br6 Rb1 Rb2 128.08(10) . 2_875 ?
Br6 Rb1 Rb2 128.08(10) 1_655 2_775 ?
Br6 Rb1 Rb2 44.06(6) 1_655 2_875 ?
Br6 Rb1 Rb2 44.06(6) . 2_775 ?
Br6 Rb1 Br1 56.89(6) 1_655 4_855 ?
Br6 Rb1 Br1 56.89(6) . . ?
Br6 Rb1 Br1 111.51(10) . 4_855 ?
Br6 Rb1 Br1 111.51(10) 1_655 . ?
Br6 Rb1 Br5 118.25(11) 1_655 4_755 ?
Br6 Rb1 Br5 60.15(7) 1_655 1_655 ?
Br6 Rb1 Br5 60.15(7) . 4_755 ?
Br6 Rb1 Br5 118.25(11) . 1_655 ?
Br6 Rb1 Br6 168.22(14) 1_655 . ?
Br6 Rb1 Br7 119.61(10) 1_655 3_675 ?
Br6 Rb1 Br7 63.57(7) 1_655 2_775 ?
Br6 Rb1 Br7 119.61(10) . 2_775 ?
Br6 Rb1 Br7 63.57(7) . 3_675 ?
Br6 Rb1 Br10 86.52(7) 1_655 2_775 ?
Br6 Rb1 Br10 86.52(7) . 2_775 ?
Br7 Rb1 Rb2 88.15(8) 3_675 2_875 ?
Br7 Rb1 Rb2 48.24(6) 3_675 2_775 ?
Br7 Rb1 Rb2 48.24(6) 2_775 2_875 ?
Br7 Rb1 Rb2 88.15(8) 2_775 2_775 ?
Br7 Rb1 Br1 123.64(10) 2_775 . ?
Br7 Rb1 Br1 96.93(8) 2_775 4_855 ?
Br7 Rb1 Br1 123.64(10) 3_675 4_855 ?
Br7 Rb1 Br1 96.93(8) 3_675 . ?
Br7 Rb1 Br7 56.34(8) 2_775 3_675 ?
Br10 Rb1 Rb2 42.48(4) 2_775 2_775 ?
Br10 Rb1 Rb2 42.48(4) 2_775 2_875 ?
Br10 Rb1 Br1 66.68(9) 2_775 4_855 ?
Br10 Rb1 Br1 66.69(9) 2_775 . ?
Br10 Rb1 Br7 57.10(8) 2_775 2_775 ?
Br10 Rb1 Br7 57.10(8) 2_775 3_675 ?
Br1 Rb2 Br1 53.07(8) 2_774 3_574 ?
Br4 Rb2 Br1 120.08(10) 4_665 3_574 ?
Br4 Rb2 Br1 95.58(8) 1_665 3_574 ?
Br4 Rb2 Br1 120.08(10) 1_665 2_774 ?
Br4 Rb2 Br1 95.58(8) 4_665 2_774 ?
Br4 Rb2 Br4 53.76(10) 1_665 4_665 ?
Br4 Rb2 Br7 145.00(10) 1_665 4_655 ?
Br4 Rb2 Br7 114.79(7) 1_665 1_655 ?
Br4 Rb2 Br7 114.79(7) 4_665 4_655 ?
Br4 Rb2 Br7 145.00(10) 4_665 1_655 ?
Br5 Rb2 Br1 125.20(6) . 2_774 ?
Br5 Rb2 Br1 125.20(6) 4_755 3_574 ?
Br5 Rb2 Br1 177.54(10) . 3_574 ?
Br5 Rb2 Br1 177.54(10) 4_755 2_774 ?
Br5 Rb2 Br4 86.84(8) . 1_665 ?
Br5 Rb2 Br4 61.12(6) . 4_665 ?
Br5 Rb2 Br4 61.12(6) 4_755 1_665 ?
Br5 Rb2 Br4 86.84(8) 4_755 4_665 ?
Br5 Rb2 Br5 56.47(10) . 4_755 ?
Br5 Rb2 Br7 87.05(8) . 1_655 ?
Br5 Rb2 Br7 61.98(6) . 4_655 ?
Br5 Rb2 Br7 87.05(8) 4_755 4_655 ?
Br5 Rb2 Br7 61.98(6) 4_755 1_655 ?
Br6 Rb2 Br1 54.73(6) 2_774 3_574 ?
Br6 Rb2 Br1 54.73(6) 2_774 2_774 ?
Br6 Rb2 Br4 147.94(7) 2_774 1_665 ?
Br6 Rb2 Br4 147.94(7) 2_774 4_665 ?
Br6 Rb2 Br5 123.01(10) 2_774 4_755 ?
Br6 Rb2 Br5 123.01(10) 2_774 . ?
Br6 Rb2 Br7 61.16(8) 2_774 4_655 ?
Br6 Rb2 Br7 61.16(8) 2_774 1_655 ?
Br7 Rb2 Br1 115.83(10) 1_655 2_774 ?
Br7 Rb2 Br1 92.32(7) 4_655 2_774 ?
Br7 Rb2 Br1 115.83(10) 4_655 3_574 ?
Br7 Rb2 Br1 92.32(7) 1_655 3_574 ?
Br7 Rb2 Br7 52.50(9) 4_655 1_655 ?
Br9 Rb2 Br1 63.40(8) 1_665 3_574 ?
Br9 Rb2 Br1 63.40(8) 1_665 2_774 ?
Br9 Rb2 Br4 56.73(8) 1_665 4_665 ?
Br9 Rb2 Br4 56.73(8) 1_665 1_665 ?
Br9 Rb2 Br5 117.86(10) 1_665 . ?
Br9 Rb2 Br5 117.86(10) 1_665 4_755 ?
Br9 Rb2 Br6 109.77(11) 1_665 2_774 ?
Br9 Rb2 Br7 151.01(6) 1_665 1_655 ?
Br9 Rb2 Br7 151.01(6) 1_665 4_655 ?
Br9 Rb2 Br10 96.94(9) 1_665 1_655 ?
Br9 Rb2 Br10 96.94(9) 1_665 . ?
Br10 Rb2 Br1 66.31(9) . 2_774 ?
Br10 Rb2 Br1 66.31(9) 1_655 3_574 ?
Br10 Rb2 Br1 119.01(11) 1_655 2_774 ?
Br10 Rb2 Br1 119.01(11) . 3_574 ?
Br10 Rb2 Br4 121.76(13) 1_655 4_665 ?
Br10 Rb2 Br4 121.76(13) . 1_665 ?
Br10 Rb2 Br4 68.21(10) 1_655 1_665 ?
Br10 Rb2 Br4 68.21(10) . 4_665 ?
Br10 Rb2 Br5 115.16(12) . 4_755 ?
Br10 Rb2 Br5 115.16(12) 1_655 . ?
Br10 Rb2 Br5 59.07(10) . . ?
Br10 Rb2 Br5 59.07(10) 1_655 4_755 ?
Br10 Rb2 Br6 86.79(11) 1_655 2_774 ?
Br10 Rb2 Br6 86.79(11) . 2_774 ?
Br10 Rb2 Br7 56.78(9) 1_655 1_655 ?
Br10 Rb2 Br7 109.28(11) 1_655 4_655 ?
Br10 Rb2 Br7 56.78(9) . 4_655 ?
Br10 Rb2 Br7 109.28(12) . 1_655 ?
Br10 Rb2 Br10 166.00(18) 1_655 . ?
Nb1 Nb1 Nb2 60.92(5) 4_755 . ?
Nb1 Nb1 Nb3 102.32(4) 4_755 1_655 ?
Nb2 Nb1 Nb3 97.06(9) . 1_655 ?
Br1 Nb1 Nb1 97.97(7) . 4_755 ?
Br1 Nb1 Nb2 56.04(8) . . ?
Br1 Nb1 Nb3 130.85(9) . 1_655 ?
Br1 Nb1 Br3 80.84(11) . . ?
Br1 Nb1 Br4 161.56(12) . 1_655 ?
Br2 Nb1 Nb1 56.82(7) . 4_755 ?
Br2 Nb1 Nb2 101.12(10) . . ?
Br2 Nb1 Nb3 137.89(11) . 1_655 ?
Br2 Nb1 Br1 90.35(12) . . ?
Br2 Nb1 Br3 82.36(9) . . ?
Br2 Nb1 Br4 89.45(11) . 1_655 ?
Br2 Nb1 S2 158.02(19) . 1_655 ?
Br3 Nb1 Nb1 139.18(7) . 4_755 ?
Br3 Nb1 Nb2 136.58(12) . . ?
Br3 Nb1 Nb3 109.06(10) . 1_655 ?
Br4 Nb1 Nb1 97.34(8) 1_655 4_755 ?
Br4 Nb1 Nb2 141.82(11) 1_655 . ?
Br4 Nb1 Nb3 54.68(7) 1_655 1_655 ?
Br4 Nb1 Br3 80.85(11) 1_655 . ?
S1 Nb1 Nb1 53.93(12) . 4_755 ?
S1 Nb1 Nb2 51.26(19) . . ?
S1 Nb1 Nb3 56.07(15) . 1_655 ?
S1 Nb1 Br1 106.7(2) . . ?
S1 Nb1 Br2 110.11(15) . . ?
S1 Nb1 Br3 164.94(17) . . ?
S1 Nb1 Br4 90.6(2) . 1_655 ?
S1 Nb1 S2 91.1(2) . 1_655 ?
S2 Nb1 Nb1 144.94(17) 1_655 4_755 ?
S2 Nb1 Nb2 96.58(19) 1_655 . ?
S2 Nb1 Nb3 50.90(18) 1_655 1_655 ?
S2 Nb1 Br1 88.8(2) 1_655 . ?
S2 Nb1 Br3 75.81(18) 1_655 . ?
S2 Nb1 Br4 84.6(2) 1_655 1_655 ?
Nb1 Nb2 Nb1 58.16(10) 4_755 . ?
Br1 Nb2 Nb1 95.93(11) 4_755 . ?
Br1 Nb2 Nb1 56.00(8) 4_755 4_755 ?
Br1 Nb2 Nb1 56.00(8) . . ?
Br1 Nb2 Nb1 95.94(11) . 4_755 ?
Br1 Nb2 Br1 85.96(13) . 4_755 ?
Br1 Nb2 Br5 165.66(15) 4_755 4_755 ?
Br1 Nb2 Br5 94.17(8) . 4_755 ?
Br1 Nb2 Br5 165.66(15) . . ?
Br1 Nb2 Br5 94.17(8) 4_755 . ?
Br1 Nb2 Br6 82.67(10) 4_755 . ?
Br1 Nb2 Br6 82.67(10) . . ?
Br5 Nb2 Nb1 138.02(12) 4_755 4_755 ?
Br5 Nb2 Nb1 96.00(8) 4_755 . ?
Br5 Nb2 Nb1 138.02(12) . . ?
Br5 Nb2 Nb1 96.00(8) . 4_755 ?
Br5 Nb2 Br5 82.18(14) 4_755 . ?
Br5 Nb2 Br6 83.13(10) 4_755 . ?
Br5 Nb2 Br6 83.13(10) . . ?
Br6 Nb2 Nb1 138.57(10) . . ?
Br6 Nb2 Nb1 138.57(10) . 4_755 ?
S1 Nb2 Nb1 53.10(16) . . ?
S1 Nb2 Nb1 53.10(17) . 4_755 ?
S1 Nb2 Br1 108.51(17) . . ?
S1 Nb2 Br1 108.51(17) . 4_755 ?
S1 Nb2 Br5 85.07(16) . . ?
S1 Nb2 Br5 85.07(16) . 4_755 ?
S1 Nb2 Br6 164.3(2) . . ?
Nb3 Nb3 Nb1 102.32(4) 4_655 1_455 ?
Nb3 Nb3 Nb4 60.20(5) 4_655 . ?
Nb4 Nb3 Nb1 97.08(8) . 1_455 ?
Br4 Nb3 Nb1 53.74(7) . 1_455 ?
Br4 Nb3 Nb3 97.00(8) . 4_655 ?
Br4 Nb3 Nb4 140.38(10) . . ?
Br4 Nb3 Br9 79.67(11) . . ?
Br7 Nb3 Nb1 130.77(10) . 1_455 ?
Br7 Nb3 Nb3 97.75(7) . 4_655 ?
Br7 Nb3 Nb4 56.24(8) . . ?
Br7 Nb3 Br4 162.69(12) . . ?
Br7 Nb3 Br8 92.94(13) . . ?
Br7 Nb3 Br9 83.25(12) . . ?
Br7 Nb3 S1 89.79(19) . 1_455 ?
Br8 Nb3 Nb1 135.30(13) . 1_455 ?
Br8 Nb3 Nb3 55.99(7) . 4_655 ?
Br8 Nb3 Nb4 101.69(10) . . ?
Br8 Nb3 Br4 87.82(13) . . ?
Br8 Nb3 Br9 83.21(10) . . ?
Br8 Nb3 S1 162.00(17) . 1_455 ?
Br9 Nb3 Nb1 107.60(10) . 1_455 ?
Br9 Nb3 Nb3 139.20(7) . 4_655 ?
Br9 Nb3 Nb4 139.22(12) . . ?
S1 Nb3 Nb1 48.24(16) 1_455 1_455 ?
S1 Nb3 Nb3 141.11(14) 1_455 4_655 ?
S1 Nb3 Nb4 94.62(16) 1_455 . ?
S1 Nb3 Br4 84.38(19) 1_455 . ?
S1 Nb3 Br9 79.45(15) 1_455 . ?
S2 Nb3 Nb1 53.43(16) . 1_455 ?
S2 Nb3 Nb3 54.49(13) . 4_655 ?
S2 Nb3 Nb4 54.8(2) . . ?
S2 Nb3 Br4 85.6(2) . . ?
S2 Nb3 Br7 110.4(2) . . ?
S2 Nb3 Br8 108.50(15) . . ?
S2 Nb3 Br9 160.9(2) . . ?
S2 Nb3 S1 87.1(2) . 1_455 ?
Nb3 Nb4 Nb3 59.61(9) . 4_655 ?
Br5 Nb4 Nb3 136.98(12) 4_655 4_655 ?
Br5 Nb4 Nb3 136.98(12) . . ?
Br5 Nb4 Nb3 95.45(8) 4_655 . ?
Br5 Nb4 Nb3 95.45(8) . 4_655 ?
Br5 Nb4 Br5 79.57(13) . 4_655 ?
Br7 Nb4 Nb3 95.73(10) 4_655 . ?
Br7 Nb4 Nb3 53.97(7) 4_655 4_655 ?
Br7 Nb4 Nb3 53.97(7) . . ?
Br7 Nb4 Nb3 95.73(10) . 4_655 ?
Br7 Nb4 Br5 167.91(13) . . ?
Br7 Nb4 Br5 95.28(8) 4_655 . ?
Br7 Nb4 Br5 95.28(8) . 4_655 ?
Br7 Nb4 Br5 167.91(13) 4_655 4_655 ?
Br7 Nb4 Br7 87.60(14) 4_655 . ?
Br7 Nb4 Br10 85.63(13) . . ?
Br7 Nb4 Br10 85.63(13) 4_655 . ?
Br10 Nb4 Nb3 139.37(11) . . ?
Br10 Nb4 Nb3 139.37(11) . 4_655 ?
Br10 Nb4 Br5 82.89(12) . 4_655 ?
Br10 Nb4 Br5 82.89(12) . . ?
S2 Nb4 Nb3 54.06(17) . . ?
S2 Nb4 Nb3 54.06(17) . 4_655 ?
S2 Nb4 Br5 82.97(17) . 4_655 ?
S2 Nb4 Br5 82.97(17) . . ?
S2 Nb4 Br7 107.41(16) . . ?
S2 Nb4 Br7 107.41(16) . 4_655 ?
S2 Nb4 Br10 161.6(2) . . ?
Rb1 Br1 Rb2 84.79(8) . 2_775 ?
Nb1 Br1 Rb1 127.26(10) . . ?
Nb1 Br1 Rb2 142.09(10) . 2_775 ?
Nb1 Br1 Nb2 67.96(10) . . ?
Nb2 Br1 Rb1 89.75(9) . . ?
Nb2 Br1 Rb2 96.14(9) . 2_775 ?
Nb1 Br2 Nb1 66.36(13) . 4_755 ?
Nb1 Br3 Rb1 119.18(10) . 1_545 ?
Nb1 Br3 Rb1 119.18(10) 4_855 1_545 ?
Nb1 Br3 Nb1 98.37(14) 4_855 . ?
Nb1 Br4 Rb2 144.28(12) 1_455 1_445 ?
Nb1 Br4 Nb3 71.58(7) 1_455 . ?
Nb3 Br4 Rb2 101.25(9) . 1_445 ?
Rb1 Br5 Rb2 136.58(10) 1_455 . ?
Nb2 Br5 Rb1 93.07(10) . 1_455 ?
Nb2 Br5 Rb2 109.08(10) . . ?
Nb2 Br5 Nb4 120.89(10) . . ?
Nb4 Br5 Rb1 109.65(10) . 1_455 ?
Nb4 Br5 Rb2 90.73(9) . . ?
Rb1 Br6 Rb1 168.22(14) 1_455 . ?
Rb1 Br6 Rb2 93.61(7) . 2_775 ?
Rb1 Br6 Rb2 93.61(8) 1_455 2_775 ?
Nb2 Br6 Rb1 93.85(7) . 1_455 ?
Nb2 Br6 Rb1 93.85(7) . . ?
Nb2 Br6 Rb2 101.28(12) . 2_775 ?
Rb1 Br7 Rb2 85.78(8) 2_774 1_455 ?
Nb3 Br7 Rb1 139.94(10) . 2_774 ?
Nb3 Br7 Rb2 128.49(10) . 1_455 ?
Nb3 Br7 Nb4 69.78(10) . . ?
Nb4 Br7 Rb1 94.23(9) . 2_774 ?
Nb4 Br7 Rb2 88.96(9) . 1_455 ?
Nb3 Br8 Nb3 68.01(14) 4_655 . ?
Nb3 Br9 Rb2 112.91(11) 4 1_445 ?
Nb3 Br9 Rb2 112.91(11) . 1_445 ?
Nb3 Br9 Nb3 98.41(15) 4 . ?
Rb2 Br10 Rb1 93.05(11) . 2_774 ?
Rb2 Br10 Rb1 93.05(11) 1_455 2_774 ?
Rb2 Br10 Rb2 166.00(18) 1_455 . ?
Nb4 Br10 Rb1 95.08(16) . 2_774 ?
Nb4 Br10 Rb2 96.00(9) . . ?
Nb4 Br10 Rb2 96.00(9) . 1_455 ?
Nb1 S1 Nb1 72.1(2) . 4_755 ?
Nb1 S1 Nb3 132.0(3) 4_755 1_655 ?
Nb1 S1 Nb3 75.69(12) . 1_655 ?
Nb1 S1 Nb3 132.0(3) . 4_655 ?
Nb1 S1 Nb3 75.69(12) 4_755 4_655 ?
Nb2 S1 Nb1 75.6(2) . 4_755 ?
Nb2 S1 Nb1 75.6(2) . . ?
Nb2 S1 Nb3 128.57(14) . 1_655 ?
Nb2 S1 Nb3 128.57(14) . 4_655 ?
Nb3 S1 Nb3 102.2(3) 4_655 1_655 ?
Nb1 S2 Nb1 109.9(3) 4_755 1_455 ?
Nb3 S2 Nb1 134.7(3) 4_655 1_455 ?
Nb3 S2 Nb1 134.7(3) . 4_755 ?
Nb3 S2 Nb1 75.67(12) . 1_455 ?
Nb3 S2 Nb1 75.68(12) 4_655 4_755 ?
Nb3 S2 Nb3 71.0(2) . 4_655 ?
Nb3 S2 Nb4 71.1(2) 4_655 . ?
Nb3 S2 Nb4 71.1(2) . . ?
Nb4 S2 Nb1 124.86(17) . 1_455 ?
Nb4 S2 Nb1 124.86(17) . 4_755 ?

loop_
_geom_bond_atom_site_label_1
_geom_bond_atom_site_label_2
_geom_bond_distance
_geom_bond_site_symmetry_2
_geom_bond_publ_flag
Rb1 Rb2 5.230(4) 2_775 ?
Rb1 Rb2 5.230(4) 2_875 ?
Rb1 Br1 3.805(4) 4_855 ?
Rb1 Br1 3.805(4) . ?
Rb1 Br3 3.517(5) 1_565 ?
Rb1 Br5 3.596(4) 1_655 ?
Rb1 Br5 3.596(4) 4_755 ?
Rb1 Br6 3.5295(6) . ?
Rb1 Br6 3.5295(6) 1_655 ?
Rb1 Br7 3.772(4) 2_775 ?
Rb1 Br7 3.772(4) 3_675 ?
Rb1 Br10 3.670(7) 2_775 ?
Rb2 Br1 3.951(4) 2_774 ?
Rb2 Br1 3.951(4) 3_574 ?
Rb2 Br4 3.854(4) 1_665 ?
Rb2 Br4 3.854(4) 4_665 ?
Rb2 Br5 3.712(4) . ?
Rb2 Br5 3.712(4) 4_755 ?
Rb2 Br6 3.645(4) 2_774 ?
Rb2 Br7 3.912(4) 4_655 ?
Rb2 Br7 3.912(4) 1_655 ?
Rb2 Br9 3.371(5) 1_665 ?
Rb2 Br10 3.5373(8) . ?
Rb2 Br10 3.5373(8) 1_655 ?
Nb1 Nb1 2.812(4) 4_755 ?
Nb1 Nb2 2.893(3) . ?
Nb1 Nb3 3.102(2) 1_655 ?
Nb1 Br1 2.587(3) . ?
Nb1 Br2 2.569(4) . ?
Nb1 Br3 2.781(3) . ?
Nb1 Br4 2.637(3) 1_655 ?
Nb1 S1 2.388(7) . ?
Nb1 S2 2.572(6) 1_655 ?
Nb2 Br1 2.589(3) . ?
Nb2 Br1 2.589(3) 4_755 ?
Nb2 Br5 2.672(3) 4_755 ?
Nb2 Br5 2.672(3) . ?
Nb2 Br6 2.711(4) . ?
Nb2 S1 2.329(8) . ?
Nb3 Nb3 2.886(4) 4_655 ?
Nb3 Nb4 2.904(3) . ?
Nb3 Br4 2.668(3) . ?
Nb3 Br7 2.503(3) . ?
Nb3 Br8 2.580(4) . ?
Nb3 Br9 2.731(3) . ?
Nb3 S1 2.656(5) 1_455 ?
Nb3 S2 2.485(7) . ?
Nb4 Br5 2.742(3) 4_655 ?
Nb4 Br5 2.742(3) . ?
Nb4 Br7 2.573(3) 4_655 ?
Nb4 Br7 2.573(3) . ?
Nb4 Br10 2.661(5) . ?
Nb4 S2 2.508(9) . ?

loop_
_twin_individual_id
_twin_individual_mass_fraction_refined
1 0.50(3)
2 0.50(3)

loop_
_exptl_oxdiff_crystal_face_indexfrac_h
_exptl_oxdiff_crystal_face_indexfrac_k
_exptl_oxdiff_crystal_face_indexfrac_l
_exptl_oxdiff_crystal_face_x
_exptl_oxdiff_crystal_face_y
_exptl_oxdiff_crystal_face_z
0.1835 -11.5525 -12.4417 -0.5599 0.8148 0.1503
0.1222 11.4436 12.4727 0.5622 -0.8184 -0.1193
-9.7783 3.0495 -1.4628 -0.0955 0.1432 -0.9851
0.0395 25.3108 -3.1240 -0.6780 -0.7143 -0.1732
0.1732 9.8570 -12.8196 -0.9913 0.1310 -0.0090
-0.4019 13.9950 11.6969 0.4679 -0.8637 -0.1873
-0.2004 17.0595 -10.4398 -0.9775 -0.1809 -0.1084
0.0396 -17.0030 10.4689 0.9791 0.1812 0.0920
